data_7040447
loop_
_publ_author_name
'Zhang, Guangchao'
'Deng, Baojia'
'Wang, Shaowu'
'Wei, Yun'
'Zhou, Shuangliu'
'Zhu, Xiancui'
'Huang, Zeming'
'Mu, Xiaolong'

_publ_section_title
;
 Di and trinuclear rare-earth metal complexes supported by 3-amido
 appended indolyl ligands: synthesis, characterization and catalytic
 activity towards isoprene 1,4-cis polymerization.
;
_journal_issue 39
_journal_name_full 'Dalton transactions (Cambridge, England : 2003)'
_journal_page_first 15445
_journal_paper_doi 10.1039/c6dt02922a
_journal_volume 45
_journal_year 2016
_chemical_formula_sum 'C62 H110 N4 O4 Si4 Yb2'
_chemical_formula_weight 1433.98
_chemical_name_systematic
; 
 ? 
;
_space_group_IT_number 14
_symmetry_cell_setting monoclinic
_symmetry_space_group_name_Hall '-P 2yn'
_symmetry_space_group_name_H-M 'P 1 21/n 1'
_atom_sites_solution_hydrogens geom
_atom_sites_solution_primary direct
_atom_sites_solution_secondary difmap
_audit_creation_method SHELXL-97
_audit_update_record
;
2016-04-25 deposited with the CCDC.
2016-08-23 downloaded from the CCDC.
;
_cell_angle_alpha 90.00
_cell_angle_beta 97.2400(10)
_cell_angle_gamma 90.00
_cell_formula_units_Z 4
_cell_length_a 16.9930(8)
_cell_length_b 15.1128(7)
_cell_length_c 28.0534(14)
_cell_measurement_reflns_used 8981
_cell_measurement_temperature 293(2)
_cell_measurement_theta_max 21.84
_cell_measurement_theta_min 2.23
_cell_volume 7147.0(6)
_computing_cell_refinement 'Bruker SMART'
_computing_data_collection 'Bruker SMART'
_computing_data_reduction 'Bruker SAINT'
_computing_molecular_graphics 'Bruker SHELXTL'
_computing_publication_material 'Bruker SHELXTL'
_computing_structure_refinement 'SHELXL-97 (Sheldrick, 1997)'
_computing_structure_solution 'SHELXS-97 (Sheldrick, 1990)'
_diffrn_ambient_temperature 293(2)
_diffrn_measured_fraction_theta_full 0.993
_diffrn_measured_fraction_theta_max 0.993
_diffrn_measurement_device_type 'CCD area detector'
_diffrn_measurement_method 'phi and omega scans'
_diffrn_radiation_monochromator graphite
_diffrn_radiation_source 'fine-focus sealed tube'
_diffrn_radiation_type MoK\a
_diffrn_radiation_wavelength 0.71073
_diffrn_reflns_av_R_equivalents 0.0891
_diffrn_reflns_av_sigmaI/netI 0.0982
_diffrn_reflns_limit_h_max 20
_diffrn_reflns_limit_h_min -22
_diffrn_reflns_limit_k_max 19
_diffrn_reflns_limit_k_min -18
_diffrn_reflns_limit_l_max 36
_diffrn_reflns_limit_l_min -36
_diffrn_reflns_number 61467
_diffrn_reflns_theta_full 27.56
_diffrn_reflns_theta_max 27.56
_diffrn_reflns_theta_min 1.49
_exptl_absorpt_coefficient_mu 2.711
_exptl_absorpt_correction_T_max 0.7368
_exptl_absorpt_correction_T_min 0.7028
_exptl_absorpt_correction_type multi-scan
_exptl_crystal_colour red
_exptl_crystal_density_diffrn 1.333
_exptl_crystal_density_method 'not measured'
_exptl_crystal_description block
_exptl_crystal_F_000 2952
_exptl_crystal_size_max 0.14
_exptl_crystal_size_mid 0.13
_exptl_crystal_size_min 0.12
_refine_diff_density_max 0.740
_refine_diff_density_min -1.095
_refine_diff_density_rms 0.097
_refine_ls_extinction_method none
_refine_ls_goodness_of_fit_ref 1.028
_refine_ls_hydrogen_treatment mixed
_refine_ls_matrix_type full
_refine_ls_number_parameters 845
_refine_ls_number_reflns 16417
_refine_ls_number_restraints 1033
_refine_ls_restrained_S_all 1.040
_refine_ls_R_factor_all 0.1340
_refine_ls_R_factor_gt 0.0505
_refine_ls_shift/su_max 0.002
_refine_ls_shift/su_mean 0.000
_refine_ls_structure_factor_coef Fsqd
_refine_ls_weighting_details 'calc w=1/[\s^2^(Fo^2^)+(0.0200P)^2^+2.8000P] where P=(Fo^2^+2Fc^2^)/3'
_refine_ls_weighting_scheme calc
_refine_ls_wR_factor_gt 0.0705
_refine_ls_wR_factor_ref 0.0872
_reflns_number_gt 8321
_reflns_number_total 16417
_reflns_threshold_expression >2sigma(I)
_cod_data_source_file c6dt02922a2.cif
_cod_data_source_block 4
_cod_depositor_comments
;
The following automatic conversions were performed:

'_symmetry_cell_setting' value 'Monoclinic' changed to 'monoclinic'
according to
/usr/data/users/saulius/crontab/automatic-downloads/rss-feeds/RSC/lib/dictionaries/cif_core.dic
dictionary named 'cif_core.dic' version 2.4.2 from 2011-04-26.

Automatic conversion script
Id: cif_fix_values 4268 2015-11-12 08:31:59Z antanas 

 Adding full bibliography for 7040444--7040455.cif.
;
_cod_original_sg_symbol_H-M P2(1)/n
_cod_database_code 7040447

loop_
_symmetry_equiv_pos_as_xyz
'x, y, z'
'-x+1/2, y+1/2, -z+1/2'
'-x, -y, -z'
'x-1/2, -y-1/2, z-1/2'

loop_
_atom_site_label
_atom_site_type_symbol
_atom_site_fract_x
_atom_site_fract_y
_atom_site_fract_z
_atom_site_U_iso_or_equiv
_atom_site_adp_type
_atom_site_occupancy
_atom_site_symmetry_multiplicity
_atom_site_calc_flag
_atom_site_refinement_flags
_atom_site_disorder_assembly
_atom_site_disorder_group
Yb1 Yb 0.527437(16) 0.770684(17) 0.114948(9) 0.05279(9) Uani 1 1 d . A .
Yb2 Yb 0.470077(16) 0.656374(18) 0.292567(9) 0.05563(9) Uani 1 1 d . . .
Si1 Si 0.69593(13) 0.83298(13) 0.03832(8) 0.0814(6) Uani 1 1 d . A .
Si2 Si 0.21802(13) 0.56947(19) 0.08610(8) 0.1043(8) Uani 1 1 d . A .
Si3 Si 0.56364(13) 1.03370(14) 0.32065(10) 0.1000(8) Uani 1 1 d . A .
Si4 Si 0.42844(14) 0.44898(14) 0.37021(8) 0.0934(7) Uani 1 1 d D . .
O1 O 0.4594(3) 0.8997(3) 0.13349(15) 0.0698(12) Uani 1 1 d . . .
O2 O 0.5971(2) 0.6418(3) 0.10768(16) 0.0709(12) Uani 1 1 d . . .
N1 N 0.5778(3) 0.7874(3) 0.19593(16) 0.0546(13) Uani 1 1 d . . .
N2 N 0.4987(3) 0.7677(3) 0.33912(16) 0.0618(14) Uani 1 1 d . A .
N3 N 0.4508(3) 0.6097(3) 0.21229(16) 0.0572(13) Uani 1 1 d . A .
N4 N 0.4220(3) 0.7283(3) 0.06938(16) 0.0579(13) Uani 1 1 d . . .
C1 C 0.6551(3) 0.7860(3) 0.2190(2) 0.0508(15) Uani 1 1 d . A .
C2 C 0.7260(4) 0.7744(4) 0.1986(2) 0.0658(18) Uani 1 1 d . . .
H2A H 0.7257 0.7639 0.1659 0.079 Uiso 1 1 calc R A .
C3 C 0.7955(4) 0.7790(4) 0.2291(3) 0.079(2) Uani 1 1 d . A .
H3 H 0.8431 0.7719 0.2164 0.095 Uiso 1 1 calc R . .
C4 C 0.7983(4) 0.7939(4) 0.2782(3) 0.080(2) Uani 1 1 d . . .
H4 H 0.8470 0.7961 0.2975 0.096 Uiso 1 1 calc R A .
C5 C 0.7293(4) 0.8053(4) 0.2984(2) 0.0673(18) Uani 1 1 d . A .
H5 H 0.7310 0.8155 0.3312 0.081 Uiso 1 1 calc R . .
C6 C 0.6564(3) 0.8014(3) 0.2688(2) 0.0470(14) Uani 1 1 d . . .
C7 C 0.5764(3) 0.8147(3) 0.2766(2) 0.0464(14) Uani 1 1 d . A .
C8 C 0.5331(3) 0.8057(4) 0.2325(2) 0.0545(16) Uani 1 1 d . A .
H8 H 0.4782 0.8113 0.2275 0.065 Uiso 1 1 calc R . .
C9 C 0.5458(4) 0.8413(4) 0.3225(2) 0.0615(17) Uani 1 1 d . A .
H9 H 0.5922 0.8488 0.3467 0.074 Uiso 1 1 calc R . .
C10 C 0.4849(5) 0.7785(7) 0.3877(3) 0.141(3) Uani 1 1 d DU . .
H10A H 0.4568 0.8349 0.3818 0.169 Uiso 0.411(8) 1 calc PR A 1
H10B H 0.4859 0.8431 0.3908 0.169 Uiso 0.589(8) 1 calc PR A 2
C13 C 0.4644(6) 0.7571(7) 0.4895(3) 0.159(3) Uani 1 1 d DU . .
H13A H 0.5008 0.7074 0.4927 0.191 Uiso 0.411(8) 1 calc PR A 1
H13B H 0.4456 0.7686 0.5202 0.191 Uiso 0.411(8) 1 calc PR A 1
H13C H 0.4544 0.7077 0.5099 0.191 Uiso 0.589(8) 1 calc PR A 2
H13D H 0.4648 0.8097 0.5094 0.191 Uiso 0.589(8) 1 calc PR A 2
C11 C 0.5436(11) 0.8142(18) 0.4271(6) 0.141(4) Uani 0.411(8) 1 d PDU A 1
H11A H 0.5694 0.8660 0.4158 0.169 Uiso 0.411(8) 1 calc PR A 1
H11B H 0.5840 0.7700 0.4365 0.169 Uiso 0.411(8) 1 calc PR A 1
C12 C 0.5024(13) 0.8391(12) 0.4703(6) 0.146(4) Uani 0.411(8) 1 d PDU A 1
H12A H 0.4619 0.8833 0.4610 0.176 Uiso 0.411(8) 1 calc PR A 1
H12B H 0.5406 0.8642 0.4953 0.176 Uiso 0.411(8) 1 calc PR A 1
C14 C 0.3962(10) 0.742(3) 0.4499(6) 0.143(4) Uani 0.411(8) 1 d PDU A 1
H14A H 0.3603 0.7918 0.4502 0.171 Uiso 0.411(8) 1 calc PR A 1
H14B H 0.3676 0.6900 0.4585 0.171 Uiso 0.411(8) 1 calc PR A 1
C15 C 0.4138(13) 0.730(2) 0.3986(6) 0.135(4) Uani 0.411(8) 1 d PDU A 1
H15A H 0.4213 0.6670 0.3929 0.162 Uiso 0.411(8) 1 calc PR A 1
H15B H 0.3682 0.7492 0.3768 0.162 Uiso 0.411(8) 1 calc PR A 1
C11B C 0.5530(7) 0.7516(12) 0.4256(4) 0.135(4) Uani 0.589(8) 1 d PDU A 2
H11C H 0.5702 0.6938 0.4160 0.162 Uiso 0.589(8) 1 calc PR A 2
H11D H 0.5961 0.7921 0.4220 0.162 Uiso 0.589(8) 1 calc PR A 2
C12B C 0.5482(7) 0.7457(12) 0.4784(4) 0.141(4) Uani 0.589(8) 1 d PDU A 2
H12C H 0.5816 0.7911 0.4949 0.169 Uiso 0.589(8) 1 calc PR A 2
H12D H 0.5682 0.6886 0.4902 0.169 Uiso 0.589(8) 1 calc PR A 2
C14B C 0.3959(7) 0.7645(19) 0.4547(5) 0.143(4) Uani 0.589(8) 1 d PDU A 2
H14C H 0.3705 0.8210 0.4588 0.172 Uiso 0.589(8) 1 calc PR A 2
H14D H 0.3586 0.7183 0.4605 0.172 Uiso 0.589(8) 1 calc PR A 2
C15B C 0.4132(8) 0.7575(15) 0.4052(5) 0.135(4) Uani 0.589(8) 1 d PDU A 2
H15C H 0.4022 0.6964 0.3960 0.162 Uiso 0.589(8) 1 calc PR A 2
H15D H 0.3729 0.7927 0.3863 0.162 Uiso 0.589(8) 1 calc PR A 2
C16 C 0.4553(3) 0.5261(4) 0.1935(2) 0.0545(16) Uani 1 1 d . . .
C17 C 0.4770(4) 0.4470(4) 0.2175(2) 0.0681(18) Uani 1 1 d . A .
H17 H 0.4923 0.4463 0.2505 0.082 Uiso 1 1 calc R . .
C18 C 0.4753(4) 0.3706(4) 0.1912(3) 0.078(2) Uani 1 1 d . . .
H18 H 0.4891 0.3178 0.2070 0.093 Uiso 1 1 calc R A .
C19 C 0.4537(4) 0.3687(5) 0.1418(3) 0.082(2) Uani 1 1 d . A .
H19 H 0.4532 0.3155 0.1252 0.098 Uiso 1 1 calc R . .
C20 C 0.4332(4) 0.4458(4) 0.1177(2) 0.0685(19) Uani 1 1 d . . .
H20 H 0.4192 0.4450 0.0845 0.082 Uiso 1 1 calc R A .
C21 C 0.4333(3) 0.5263(4) 0.1430(2) 0.0538(16) Uani 1 1 d . A .
C22 C 0.4123(3) 0.6150(4) 0.1304(2) 0.0506(15) Uani 1 1 d . . .
C23 C 0.4235(3) 0.6595(4) 0.1729(2) 0.0526(15) Uani 1 1 d . A .
H23 H 0.4133 0.7197 0.1750 0.063 Uiso 1 1 calc R . .
C24 C 0.3760(3) 0.6507(4) 0.08257(19) 0.0569(16) Uani 1 1 d . A .
H24 H 0.3812 0.6046 0.0586 0.068 Uiso 1 1 calc R . .
C25 C 0.3891(4) 0.7671(4) 0.0229(2) 0.0709(19) Uani 1 1 d D A .
H25 H 0.3357 0.7894 0.0257 0.085 Uiso 1 1 calc R . .
C26 C 0.3838(5) 0.7039(4) -0.0183(2) 0.100(3) Uani 1 1 d D . .
H26A H 0.3487 0.6556 -0.0122 0.120 Uiso 1 1 calc R A .
H26B H 0.4359 0.6791 -0.0203 0.120 Uiso 1 1 calc R . .
C27 C 0.3527(6) 0.7475(5) -0.0669(3) 0.130(3) Uani 1 1 d D A .
H27A H 0.3507 0.7038 -0.0923 0.157 Uiso 1 1 calc R . .
H27B H 0.2993 0.7695 -0.0658 0.157 Uiso 1 1 calc R . .
C28 C 0.4047(5) 0.8207(6) -0.0771(2) 0.112(3) Uani 1 1 d D . .
H28A H 0.3838 0.8487 -0.1072 0.134 Uiso 1 1 calc R A .
H28B H 0.4571 0.7980 -0.0804 0.134 Uiso 1 1 calc R . .
C29 C 0.4105(5) 0.8878(4) -0.0374(3) 0.112(3) Uani 1 1 d D A .
H29A H 0.3588 0.9139 -0.0358 0.134 Uiso 1 1 calc R . .
H29B H 0.4466 0.9346 -0.0440 0.134 Uiso 1 1 calc R . .
C30 C 0.4403(4) 0.8444(4) 0.0110(2) 0.083(2) Uani 1 1 d D . .
H30A H 0.4942 0.8238 0.0103 0.100 Uiso 1 1 calc R A .
H30B H 0.4414 0.8884 0.0362 0.100 Uiso 1 1 calc R . .
C31 C 0.6218(3) 0.8565(4) 0.0798(2) 0.0686(18) Uani 1 1 d . . .
H31A H 0.5903 0.9040 0.0639 0.082 Uiso 1 1 calc R A .
H31B H 0.6529 0.8839 0.1072 0.082 Uiso 1 1 calc R . .
C32 C 0.6496(5) 0.7891(6) -0.0209(2) 0.128(3) Uani 1 1 d . . .
H32A H 0.6110 0.8306 -0.0354 0.192 Uiso 1 1 calc R A .
H32B H 0.6240 0.7337 -0.0162 0.192 Uiso 1 1 calc R . .
H32C H 0.6898 0.7804 -0.0416 0.192 Uiso 1 1 calc R . .
C33 C 0.7701(4) 0.7515(5) 0.0649(3) 0.110(3) Uani 1 1 d . . .
H33A H 0.8071 0.7801 0.0887 0.165 Uiso 1 1 calc R A .
H33B H 0.7980 0.7275 0.0401 0.165 Uiso 1 1 calc R . .
H33C H 0.7437 0.7046 0.0796 0.165 Uiso 1 1 calc R . .
C34 C 0.7536(5) 0.9318(5) 0.0220(3) 0.148(4) Uani 1 1 d . . .
H34A H 0.7179 0.9751 0.0065 0.221 Uiso 1 1 calc R A .
H34B H 0.7907 0.9141 0.0007 0.221 Uiso 1 1 calc R . .
H34C H 0.7819 0.9569 0.0507 0.221 Uiso 1 1 calc R . .
C35 C 0.5032(3) 0.9317(4) 0.3173(2) 0.0709(19) Uani 1 1 d . . .
H35A H 0.4684 0.9352 0.3421 0.085 Uiso 1 1 calc R A .
H35B H 0.4697 0.9319 0.2867 0.085 Uiso 1 1 calc R . .
C36 C 0.6091(5) 1.0477(6) 0.3842(3) 0.173(4) Uani 1 1 d . . .
H36A H 0.5688 1.0421 0.4051 0.260 Uiso 1 1 calc R A .
H36B H 0.6331 1.1052 0.3882 0.260 Uiso 1 1 calc R . .
H36C H 0.6488 1.0031 0.3920 0.260 Uiso 1 1 calc R . .
C37 C 0.6422(4) 1.0329(4) 0.2805(3) 0.129(3) Uani 1 1 d . . .
H37A H 0.6788 0.9857 0.2897 0.193 Uiso 1 1 calc R A .
H37B H 0.6699 1.0883 0.2830 0.193 Uiso 1 1 calc R . .
H37C H 0.6186 1.0241 0.2479 0.193 Uiso 1 1 calc R . .
C38 C 0.4966(5) 1.1290(5) 0.3023(3) 0.149(4) Uani 1 1 d . . .
H38A H 0.4781 1.1248 0.2686 0.224 Uiso 1 1 calc R A .
H38B H 0.5252 1.1834 0.3086 0.224 Uiso 1 1 calc R . .
H38C H 0.4522 1.1277 0.3203 0.224 Uiso 1 1 calc R . .
C39 C 0.4048(3) 0.5392(3) 0.3290(2) 0.078(2) Uani 1 1 d D A .
H39A H 0.3642 0.5706 0.3437 0.093 Uiso 1 1 calc R . .
H39B H 0.3763 0.5096 0.3014 0.093 Uiso 1 1 calc R . .
C40 C 0.4980(10) 0.4894(9) 0.4250(4) 0.123(7) Uani 0.411(8) 1 d PDU A 1
H40A H 0.4698 0.4911 0.4526 0.185 Uiso 0.411(8) 1 calc PR A 1
H40B H 0.5169 0.5477 0.4188 0.185 Uiso 0.411(8) 1 calc PR A 1
H40C H 0.5423 0.4498 0.4311 0.185 Uiso 0.411(8) 1 calc PR A 1
C41 C 0.3389(6) 0.4032(10) 0.3947(6) 0.141(8) Uani 0.411(8) 1 d PDU A 1
H41A H 0.2975 0.3928 0.3687 0.211 Uiso 0.411(8) 1 calc PR A 1
H41B H 0.3208 0.4450 0.4167 0.211 Uiso 0.411(8) 1 calc PR A 1
H41C H 0.3526 0.3486 0.4111 0.211 Uiso 0.411(8) 1 calc PR A 1
C42 C 0.4813(10) 0.3566(8) 0.3432(5) 0.122(8) Uani 0.411(8) 1 d PDU A 1
H42A H 0.5052 0.3184 0.3683 0.183 Uiso 0.411(8) 1 calc PR A 1
H42B H 0.5217 0.3806 0.3260 0.183 Uiso 0.411(8) 1 calc PR A 1
H42C H 0.4441 0.3235 0.3216 0.183 Uiso 0.411(8) 1 calc PR A 1
C40B C 0.4545(9) 0.4880(7) 0.4337(3) 0.144(6) Uani 0.589(8) 1 d PDU A 2
H40D H 0.4095 0.4807 0.4509 0.215 Uiso 0.589(8) 1 calc PR A 2
H40E H 0.4690 0.5494 0.4337 0.215 Uiso 0.589(8) 1 calc PR A 2
H40F H 0.4982 0.4540 0.4491 0.215 Uiso 0.589(8) 1 calc PR A 2
C41B C 0.3434(6) 0.3682(7) 0.3691(5) 0.180(7) Uani 0.589(8) 1 d PDU A 2
H41D H 0.3215 0.3571 0.3364 0.270 Uiso 0.589(8) 1 calc PR A 2
H41E H 0.3032 0.3926 0.3863 0.270 Uiso 0.589(8) 1 calc PR A 2
H41F H 0.3624 0.3136 0.3839 0.270 Uiso 0.589(8) 1 calc PR A 2
C42B C 0.5159(6) 0.3829(7) 0.3538(4) 0.109(5) Uani 0.589(8) 1 d PDU A 2
H42D H 0.5047 0.3624 0.3213 0.164 Uiso 0.589(8) 1 calc PR A 2
H42E H 0.5251 0.3331 0.3750 0.164 Uiso 0.589(8) 1 calc PR A 2
H42F H 0.5623 0.4198 0.3568 0.164 Uiso 0.589(8) 1 calc PR A 2
C43 C 0.2858(4) 0.6660(4) 0.0838(2) 0.081(2) Uani 1 1 d . . .
H43A H 0.2663 0.7004 0.0556 0.097 Uiso 1 1 calc R A .
H43B H 0.2803 0.7027 0.1116 0.097 Uiso 1 1 calc R . .
C44 C 0.1160(5) 0.6148(7) 0.0831(4) 0.181(4) Uani 1 1 d U . .
H44A H 0.1132 0.6706 0.0666 0.272 Uiso 1 1 calc R A .
H44B H 0.1027 0.6231 0.1151 0.272 Uiso 1 1 calc R . .
H44C H 0.0791 0.5741 0.0661 0.272 Uiso 1 1 calc R . .
C45 C 0.2259(6) 0.4983(7) 0.0344(3) 0.181(4) Uani 1 1 d U . .
H45A H 0.2723 0.4618 0.0408 0.272 Uiso 1 1 calc R A .
H45B H 0.2301 0.5342 0.0066 0.272 Uiso 1 1 calc R . .
H45C H 0.1796 0.4616 0.0287 0.272 Uiso 1 1 calc R . .
C46 C 0.2315(4) 0.5029(5) 0.1415(3) 0.116(3) Uani 1 1 d U . .
H46A H 0.1985 0.4512 0.1373 0.174 Uiso 1 1 calc R A .
H46B H 0.2171 0.5374 0.1677 0.174 Uiso 1 1 calc R . .
H46C H 0.2861 0.4852 0.1482 0.174 Uiso 1 1 calc R . .
C47 C 0.4987(5) 0.9792(4) 0.1515(3) 0.100(3) Uani 1 1 d . . .
H47A H 0.5360 0.9984 0.1302 0.119 Uiso 1 1 calc R . .
H47B H 0.5276 0.9688 0.1831 0.119 Uiso 1 1 calc R . .
C48 C 0.4383(7) 1.0463(7) 0.1542(5) 0.180(5) Uani 1 1 d . . .
H48A H 0.4413 1.0693 0.1867 0.216 Uiso 1 1 calc R . .
H48B H 0.4459 1.0949 0.1327 0.216 Uiso 1 1 calc R . .
C49 C 0.3634(7) 1.0058(6) 0.1406(5) 0.184(5) Uani 1 1 d . . .
H49A H 0.3357 1.0360 0.1130 0.220 Uiso 1 1 calc R . .
H49B H 0.3313 1.0099 0.1668 0.220 Uiso 1 1 calc R . .
C50 C 0.3750(4) 0.9142(5) 0.1290(3) 0.096(2) Uani 1 1 d . . .
H50A H 0.3510 0.8760 0.1509 0.115 Uiso 1 1 calc R . .
H50B H 0.3510 0.9016 0.0965 0.115 Uiso 1 1 calc R . .
C51 C 0.5872(5) 0.5940(5) 0.0631(3) 0.100(3) Uani 1 1 d . . .
H51A H 0.6047 0.6293 0.0375 0.120 Uiso 1 1 calc R . .
H51B H 0.5321 0.5777 0.0541 0.120 Uiso 1 1 calc R . .
C52 C 0.6371(7) 0.5151(6) 0.0725(4) 0.157(5) Uani 1 1 d . . .
H52A H 0.6117 0.4644 0.0558 0.188 Uiso 1 1 calc R . .
H52B H 0.6881 0.5243 0.0612 0.188 Uiso 1 1 calc R . .
C53 C 0.6476(5) 0.4997(6) 0.1234(4) 0.138(4) Uani 1 1 d . . .
H53A H 0.7004 0.4772 0.1340 0.165 Uiso 1 1 calc R . .
H53B H 0.6089 0.4574 0.1322 0.165 Uiso 1 1 calc R . .
C54 C 0.6362(4) 0.5857(5) 0.1446(3) 0.093(2) Uani 1 1 d . . .
H54A H 0.6040 0.5798 0.1706 0.111 Uiso 1 1 calc R . .
H54B H 0.6869 0.6109 0.1573 0.111 Uiso 1 1 calc R . .
O4 O 0.3439(2) 0.7203(3) 0.26759(15) 0.0692(12) Uani 1 1 d D A .
C55 C 0.3109(14) 0.8036(10) 0.279(2) 0.105(4) Uani 0.411(8) 1 d PDU A 1
H55A H 0.3012 0.8408 0.2506 0.125 Uiso 0.411(8) 1 calc PR A 1
H55B H 0.3457 0.8346 0.3034 0.125 Uiso 0.411(8) 1 calc PR A 1
C56 C 0.2359(12) 0.7783(14) 0.2967(9) 0.112(4) Uani 0.411(8) 1 d PDU A 1
H56A H 0.2426 0.7763 0.3315 0.134 Uiso 0.411(8) 1 calc PR A 1
H56B H 0.1943 0.8202 0.2859 0.134 Uiso 0.411(8) 1 calc PR A 1
C57 C 0.2163(12) 0.6902(13) 0.2765(9) 0.112(4) Uani 0.411(8) 1 d PDU A 1
H57A H 0.1633 0.6893 0.2591 0.135 Uiso 0.411(8) 1 calc PR A 1
H57B H 0.2197 0.6458 0.3017 0.135 Uiso 0.411(8) 1 calc PR A 1
C58 C 0.2765(10) 0.674(3) 0.2439(14) 0.110(4) Uani 0.411(8) 1 d PDU A 1
H58A H 0.2873 0.6117 0.2410 0.132 Uiso 0.411(8) 1 calc PR A 1
H58B H 0.2600 0.6987 0.2122 0.132 Uiso 0.411(8) 1 calc PR A 1
C55B C 0.3184(9) 0.8080(8) 0.2769(14) 0.100(3) Uani 0.589(8) 1 d PDU A 2
H55C H 0.3432 0.8499 0.2573 0.120 Uiso 0.589(8) 1 calc PR A 2
H55D H 0.3342 0.8228 0.3104 0.120 Uiso 0.589(8) 1 calc PR A 2
C56B C 0.2314(8) 0.8137(9) 0.2659(7) 0.121(4) Uani 0.589(8) 1 d PDU A 2
H56C H 0.2075 0.8296 0.2943 0.145 Uiso 0.589(8) 1 calc PR A 2
H56D H 0.2165 0.8575 0.2411 0.145 Uiso 0.589(8) 1 calc PR A 2
C57B C 0.2061(9) 0.7248(10) 0.2490(7) 0.128(4) Uani 0.589(8) 1 d PDU A 2
H57C H 0.1755 0.7286 0.2175 0.154 Uiso 0.589(8) 1 calc PR A 2
H57D H 0.1728 0.6986 0.2709 0.154 Uiso 0.589(8) 1 calc PR A 2
C58B C 0.2772(7) 0.6695(17) 0.2468(10) 0.108(4) Uani 0.589(8) 1 d PDU A 2
H58C H 0.2732 0.6150 0.2646 0.130 Uiso 0.589(8) 1 calc PR A 2
H58D H 0.2826 0.6548 0.2137 0.130 Uiso 0.589(8) 1 calc PR A 2
O3 O 0.595(3) 0.587(3) 0.3070(9) 0.083(4) Uani 0.411(8) 1 d PDU A 1
C59 C 0.6361(13) 0.5739(15) 0.3555(10) 0.092(4) Uani 0.411(8) 1 d PDU A 1
H59A H 0.6021 0.5455 0.3762 0.111 Uiso 0.411(8) 1 calc PR A 1
H59B H 0.6547 0.6298 0.3697 0.111 Uiso 0.411(8) 1 calc PR A 1
C60 C 0.7033(12) 0.5160(14) 0.3472(6) 0.096(4) Uani 0.411(8) 1 d PDU A 1
H60A H 0.6877 0.4543 0.3441 0.116 Uiso 0.411(8) 1 calc PR A 1
H60B H 0.7478 0.5222 0.3723 0.116 Uiso 0.411(8) 1 calc PR A 1
C61 C 0.7206(14) 0.5542(15) 0.3006(6) 0.097(4) Uani 0.411(8) 1 d PDU A 1
H61A H 0.7484 0.6100 0.3062 0.117 Uiso 0.411(8) 1 calc PR A 1
H61B H 0.7541 0.5141 0.2851 0.117 Uiso 0.411(8) 1 calc PR A 1
C62 C 0.6443(16) 0.568(3) 0.2693(12) 0.088(4) Uani 0.411(8) 1 d PDU A 1
H62A H 0.6467 0.6181 0.2478 0.106 Uiso 0.411(8) 1 calc PR A 1
H62B H 0.6272 0.5157 0.2510 0.106 Uiso 0.411(8) 1 calc PR A 1
O3B O 0.5939(17) 0.5953(19) 0.3048(6) 0.077(3) Uani 0.589(8) 1 d PDU A 2
C59B C 0.6405(9) 0.6132(10) 0.3512(7) 0.092(4) Uani 0.589(8) 1 d PDU A 2
H59C H 0.6147 0.5884 0.3771 0.111 Uiso 0.589(8) 1 calc PR A 2
H59D H 0.6466 0.6764 0.3563 0.111 Uiso 0.589(8) 1 calc PR A 2
C60B C 0.7188(8) 0.5709(10) 0.3496(5) 0.105(4) Uani 0.589(8) 1 d PDU A 2
H60C H 0.7330 0.5366 0.3786 0.126 Uiso 0.589(8) 1 calc PR A 2
H60D H 0.7589 0.6163 0.3482 0.126 Uiso 0.589(8) 1 calc PR A 2
C61B C 0.7168(10) 0.5124(10) 0.3070(5) 0.105(4) Uani 0.589(8) 1 d PDU A 2
H61C H 0.7655 0.5157 0.2924 0.126 Uiso 0.589(8) 1 calc PR A 2
H61D H 0.7062 0.4513 0.3147 0.126 Uiso 0.589(8) 1 calc PR A 2
C62B C 0.6490(12) 0.5530(18) 0.2761(9) 0.093(4) Uani 0.589(8) 1 d PDU A 2
H62C H 0.6689 0.5967 0.2552 0.111 Uiso 0.589(8) 1 calc PR A 2
H62D H 0.6213 0.5077 0.2560 0.111 Uiso 0.589(8) 1 calc PR A 2

loop_
_atom_site_aniso_label
_atom_site_aniso_U_11
_atom_site_aniso_U_22
_atom_site_aniso_U_33
_atom_site_aniso_U_23
_atom_site_aniso_U_13
_atom_site_aniso_U_12
Yb1 0.06126(18) 0.04794(15) 0.05242(17) 0.00350(14) 0.01985(13) 0.00788(14)
Yb2 0.05993(18) 0.05793(17) 0.05042(17) 0.00015(14) 0.01237(13) -0.00373(15)
Si1 0.0884(15) 0.0772(14) 0.0873(15) 0.0175(12) 0.0450(12) 0.0138(12)
Si2 0.0715(15) 0.161(2) 0.0790(16) 0.0084(16) 0.0037(12) -0.0331(16)
Si3 0.0717(15) 0.0650(14) 0.166(2) -0.0420(15) 0.0252(15) -0.0103(12)
Si4 0.1140(18) 0.0733(15) 0.0964(17) 0.0226(13) 0.0272(15) -0.0132(14)
O1 0.076(3) 0.052(3) 0.083(3) -0.004(2) 0.017(3) 0.018(2)
O2 0.085(3) 0.058(3) 0.073(3) 0.005(3) 0.022(3) 0.020(2)
N1 0.055(3) 0.061(3) 0.052(3) -0.002(3) 0.022(3) 0.004(3)
N2 0.065(3) 0.083(4) 0.041(3) -0.005(3) 0.021(3) -0.020(3)
N3 0.075(4) 0.045(3) 0.051(3) 0.006(3) 0.010(3) 0.003(3)
N4 0.075(3) 0.049(3) 0.052(3) 0.017(3) 0.018(3) 0.010(3)
C1 0.046(4) 0.044(4) 0.067(4) 0.002(3) 0.022(3) 0.000(3)
C2 0.062(4) 0.062(4) 0.080(5) -0.007(4) 0.031(4) -0.003(4)
C3 0.053(5) 0.077(5) 0.113(7) -0.008(5) 0.034(5) 0.002(4)
C4 0.041(4) 0.095(6) 0.105(6) -0.015(5) 0.013(4) -0.002(4)
C5 0.057(4) 0.068(4) 0.077(5) -0.009(4) 0.011(4) -0.005(4)
C6 0.048(4) 0.040(3) 0.056(4) -0.001(3) 0.018(3) -0.003(3)
C7 0.050(4) 0.037(3) 0.055(4) -0.006(3) 0.019(3) -0.009(3)
C8 0.045(4) 0.057(4) 0.064(4) 0.001(3) 0.015(3) 0.001(3)
C9 0.058(4) 0.073(4) 0.056(4) -0.017(4) 0.015(3) -0.011(4)
C10 0.149(6) 0.210(7) 0.072(5) -0.013(5) 0.048(5) -0.049(6)
C13 0.181(7) 0.230(7) 0.078(5) -0.014(5) 0.058(5) -0.033(6)
C11 0.152(8) 0.215(9) 0.065(6) -0.014(7) 0.051(6) -0.043(8)
C12 0.163(8) 0.214(9) 0.070(7) -0.019(7) 0.046(7) -0.033(8)
C14 0.155(8) 0.208(9) 0.076(7) -0.011(7) 0.063(6) -0.027(7)
C15 0.147(7) 0.208(9) 0.060(6) -0.003(7) 0.061(6) -0.026(7)
C11B 0.151(7) 0.205(9) 0.056(6) -0.015(7) 0.038(6) -0.026(7)
C12B 0.151(7) 0.212(8) 0.066(6) -0.013(6) 0.036(6) -0.018(7)
C14B 0.155(7) 0.206(9) 0.082(6) -0.008(7) 0.065(6) -0.021(7)
C15B 0.138(7) 0.211(9) 0.066(6) -0.001(6) 0.049(6) -0.018(7)
C16 0.053(4) 0.045(4) 0.067(5) 0.010(3) 0.012(3) -0.002(3)
C17 0.069(5) 0.063(5) 0.072(5) 0.015(4) 0.005(4) 0.005(4)
C18 0.071(5) 0.049(5) 0.113(7) 0.011(5) 0.014(5) 0.003(4)
C19 0.089(6) 0.053(5) 0.104(6) -0.016(5) 0.018(5) 0.006(4)
C20 0.085(5) 0.055(4) 0.066(5) -0.014(4) 0.013(4) -0.007(4)
C21 0.052(4) 0.050(4) 0.061(4) 0.001(3) 0.011(3) -0.002(3)
C22 0.054(4) 0.051(4) 0.046(4) 0.002(3) 0.004(3) 0.000(3)
C23 0.065(4) 0.040(3) 0.055(4) 0.005(3) 0.016(3) -0.002(3)
C24 0.066(4) 0.060(4) 0.045(4) 0.001(3) 0.006(3) 0.004(4)
C25 0.079(5) 0.067(4) 0.069(5) 0.018(4) 0.020(4) 0.010(4)
C26 0.169(8) 0.068(5) 0.057(5) 0.007(4) -0.001(5) -0.009(5)
C27 0.201(10) 0.107(7) 0.071(6) 0.016(5) -0.032(6) -0.015(7)
C28 0.170(9) 0.098(7) 0.064(5) 0.023(5) 0.003(6) 0.009(6)
C29 0.164(8) 0.075(6) 0.099(6) 0.037(5) 0.028(6) 0.027(6)
C30 0.127(6) 0.056(4) 0.070(5) 0.015(4) 0.026(5) 0.006(4)
C31 0.077(5) 0.062(4) 0.072(4) 0.011(3) 0.029(4) 0.005(4)
C32 0.123(7) 0.188(9) 0.079(6) -0.001(6) 0.037(5) 0.019(7)
C33 0.103(6) 0.128(7) 0.111(6) 0.018(5) 0.058(5) 0.034(5)
C34 0.165(9) 0.104(7) 0.202(10) 0.004(7) 0.131(8) -0.018(6)
C35 0.056(4) 0.075(5) 0.087(5) -0.030(4) 0.029(4) -0.009(4)
C36 0.121(8) 0.185(10) 0.204(11) -0.095(9) -0.016(7) -0.042(7)
C37 0.091(6) 0.068(5) 0.240(11) -0.012(6) 0.068(7) -0.017(5)
C38 0.121(7) 0.073(6) 0.256(12) -0.028(7) 0.035(8) 0.013(5)
C39 0.082(5) 0.068(4) 0.089(5) 0.008(4) 0.029(4) -0.001(4)
C40 0.140(15) 0.120(13) 0.119(13) 0.045(11) 0.053(12) 0.005(12)
C41 0.147(14) 0.128(14) 0.160(15) 0.048(13) 0.066(13) -0.016(13)
C42 0.131(15) 0.093(13) 0.150(15) 0.047(12) 0.050(13) 0.002(12)
C40B 0.206(15) 0.147(12) 0.091(10) 0.030(9) 0.069(10) 0.018(11)
C41B 0.169(13) 0.132(12) 0.245(16) 0.067(13) 0.045(12) -0.026(11)
C42B 0.116(11) 0.079(9) 0.130(11) 0.027(8) 0.005(9) 0.001(9)
C43 0.070(5) 0.104(6) 0.067(5) 0.032(4) 0.006(4) 0.004(4)
C44 0.122(6) 0.231(8) 0.191(8) 0.069(7) 0.018(6) -0.011(6)
C45 0.170(7) 0.220(8) 0.158(7) -0.042(6) 0.034(6) -0.089(6)
C46 0.098(6) 0.107(6) 0.143(7) 0.033(5) 0.020(5) -0.030(5)
C47 0.119(7) 0.050(5) 0.136(7) -0.018(5) 0.044(6) -0.001(5)
C48 0.160(11) 0.095(8) 0.297(16) -0.039(9) 0.074(12) 0.024(8)
C49 0.144(10) 0.092(8) 0.326(17) -0.019(9) 0.076(11) 0.052(7)
C50 0.091(6) 0.092(6) 0.106(6) -0.010(5) 0.013(5) 0.051(5)
C51 0.138(7) 0.080(6) 0.087(6) -0.017(5) 0.033(5) 0.019(5)
C52 0.225(13) 0.083(7) 0.173(11) -0.030(8) 0.070(10) 0.041(8)
C53 0.102(7) 0.066(6) 0.238(13) 0.006(8) -0.005(8) 0.021(5)
C54 0.086(6) 0.080(6) 0.113(7) 0.026(5) 0.011(5) 0.024(5)
O4 0.057(3) 0.062(3) 0.087(3) -0.013(2) 0.003(2) -0.004(2)
C55 0.059(7) 0.088(8) 0.164(9) -0.022(7) 0.005(8) -0.006(7)
C56 0.066(7) 0.107(8) 0.161(9) -0.020(8) 0.011(8) 0.002(7)
C57 0.061(7) 0.107(8) 0.168(9) 0.004(8) 0.009(8) -0.023(7)
C58 0.069(7) 0.095(8) 0.160(9) -0.027(7) -0.003(7) -0.010(7)
C55B 0.056(6) 0.083(6) 0.161(8) -0.019(6) 0.011(6) -0.005(6)
C56B 0.074(6) 0.101(7) 0.182(9) -0.018(7) -0.003(7) -0.002(6)
C57B 0.072(6) 0.112(8) 0.192(9) -0.016(7) -0.016(7) -0.017(6)
C58B 0.069(6) 0.093(7) 0.157(8) -0.027(7) -0.007(6) -0.011(6)
O3 0.076(6) 0.097(7) 0.075(6) 0.008(6) 0.005(6) 0.013(6)
C59 0.087(7) 0.102(8) 0.086(7) 0.010(7) 0.006(6) 0.019(7)
C60 0.088(7) 0.101(8) 0.096(7) 0.005(7) -0.007(6) 0.020(7)
C61 0.090(7) 0.099(8) 0.104(7) 0.013(7) 0.018(6) 0.013(7)
C62 0.087(7) 0.096(8) 0.083(7) 0.014(7) 0.015(6) 0.014(7)
O3B 0.073(5) 0.093(7) 0.064(5) 0.012(5) 0.010(5) 0.004(5)
C59B 0.087(6) 0.100(8) 0.087(6) 0.009(7) 0.003(5) 0.011(6)
C60B 0.096(6) 0.108(8) 0.105(6) 0.014(6) -0.010(6) 0.016(6)
C61B 0.099(6) 0.107(8) 0.109(7) 0.016(6) 0.012(6) 0.032(7)
C62B 0.091(6) 0.103(8) 0.082(7) 0.002(6) 0.007(6) 0.017(6)

loop_
_atom_type_symbol
_atom_type_description
_atom_type_scat_dispersion_real
_atom_type_scat_dispersion_imag
_atom_type_scat_source
C C 0.0033 0.0016 'International Tables Vol C Tables 4.2.6.8 and 6.1.1.4'
H H 0.0000 0.0000 'International Tables Vol C Tables 4.2.6.8 and 6.1.1.4'
N N 0.0061 0.0033 'International Tables Vol C Tables 4.2.6.8 and 6.1.1.4'
O O 0.0106 0.0060 'International Tables Vol C Tables 4.2.6.8 and 6.1.1.4'
Si Si 0.0817 0.0704 'International Tables Vol C Tables 4.2.6.8 and 6.1.1.4'
Yb Yb -0.3850 5.5486 'International Tables Vol C Tables 4.2.6.8 and 6.1.1.4'

loop_
_geom_angle_atom_site_label_1
_geom_angle_atom_site_label_2
_geom_angle_atom_site_label_3
_geom_angle
N4 Yb1 O2 95.36(16)
N4 Yb1 N1 141.35(16)
O2 Yb1 N1 92.74(16)
N4 Yb1 O1 89.01(16)
O2 Yb1 O1 172.39(15)
N1 Yb1 O1 80.00(15)
N4 Yb1 C31 117.97(19)
O2 Yb1 C31 92.51(17)
N1 Yb1 C31 99.28(19)
O1 Yb1 C31 90.91(17)
N4 Yb1 C23 70.10(16)
O2 Yb1 C23 85.39(15)
N1 Yb1 C23 73.00(16)
O1 Yb1 C23 90.27(15)
C31 Yb1 C23 171.85(19)
N4 Yb1 C22 51.12(15)
O2 Yb1 C22 73.32(15)
N1 Yb1 C22 96.06(15)
O1 Yb1 C22 104.99(15)
C31 Yb1 C22 159.59(18)
C23 Yb1 C22 25.43(13)
N4 Yb1 C24 23.57(14)
O2 Yb1 C24 84.20(15)
N1 Yb1 C24 121.49(15)
O1 Yb1 C24 97.60(15)
C31 Yb1 C24 139.18(18)
C23 Yb1 C24 48.50(14)
C22 Yb1 C24 27.56(13)
N2 Yb2 O3B 95.2(7)
N2 Yb2 N3 144.47(17)
O3B Yb2 N3 92.1(5)
N2 Yb2 O3 96.6(9)
O3B Yb2 O3 3.1(19)
N3 Yb2 O3 92.5(7)
N2 Yb2 O4 89.30(16)
O3B Yb2 O4 171.5(5)
N3 Yb2 O4 80.05(15)
O3 Yb2 O4 172.6(7)
N2 Yb2 C39 113.74(18)
O3B Yb2 C39 96.0(8)
N3 Yb2 C39 99.91(18)
O3 Yb2 C39 92.9(11)
O4 Yb2 C39 88.70(16)
N2 Yb2 C7 52.00(16)
O3B Yb2 C7 77.8(8)
N3 Yb2 C7 96.24(16)
O3 Yb2 C7 80.8(12)
O4 Yb2 C7 99.55(15)
C39 Yb2 C7 162.94(18)
N2 Yb2 C8 72.05(16)
O3B Yb2 C8 90.1(7)
N3 Yb2 C8 73.24(16)
O3 Yb2 C8 93.1(11)
O4 Yb2 C8 84.48(14)
C39 Yb2 C8 171.05(18)
C7 Yb2 C8 25.64(13)
N2 Yb2 C9 24.23(14)
O3B Yb2 C9 88.9(7)
N3 Yb2 C9 121.81(16)
O3 Yb2 C9 91.3(11)
O4 Yb2 C9 92.35(15)
C39 Yb2 C9 137.82(17)
C7 Yb2 C9 27.95(13)
C8 Yb2 C9 48.58(15)
C33 Si1 C31 111.0(3)
C33 Si1 C32 108.1(4)
C31 Si1 C32 112.5(3)
C33 Si1 C34 106.1(4)
C31 Si1 C34 114.7(3)
C32 Si1 C34 104.0(4)
C45 Si2 C46 109.5(4)
C45 Si2 C44 110.1(5)
C46 Si2 C44 104.8(4)
C45 Si2 C43 109.1(4)
C46 Si2 C43 116.4(3)
C44 Si2 C43 106.7(4)
C35 Si3 C37 113.7(3)
C35 Si3 C36 107.7(4)
C37 Si3 C36 109.8(4)
C35 Si3 C38 108.3(3)
C37 Si3 C38 107.4(4)
C36 Si3 C38 109.9(4)
C39 Si4 C42 112.7(4)
C39 Si4 C40B 112.2(4)
C42 Si4 C40B 123.4(7)
C39 Si4 C41 112.8(4)
C42 Si4 C41 109.0(4)
C40B Si4 C41 82.7(7)
C39 Si4 C41B 111.7(4)
C42 Si4 C41B 85.2(7)
C40B Si4 C41B 107.9(4)
C41 Si4 C41B 27.8(7)
C39 Si4 C42B 111.2(3)
C42 Si4 C42B 22.7(7)
C40B Si4 C42B 107.4(4)
C41 Si4 C42B 126.3(6)
C41B Si4 C42B 106.1(4)
C39 Si4 C40 109.8(4)
C42 Si4 C40 106.5(4)
C40B Si4 C40 24.6(7)
C41 Si4 C40 105.7(4)
C41B Si4 C40 127.8(6)
C42B Si4 C40 86.5(7)
C47 O1 C50 108.5(5)
C47 O1 Yb1 123.4(4)
C50 O1 Yb1 128.1(4)
C54 O2 C51 108.9(5)
C54 O2 Yb1 129.3(4)
C51 O2 Yb1 119.9(4)
C8 N1 C1 103.5(5)
C8 N1 Yb1 125.1(4)
C1 N1 Yb1 131.3(4)
C10 N2 C9 112.1(6)
C10 N2 Yb2 128.4(5)
C9 N2 Yb2 119.2(3)
C23 N3 C16 103.0(5)
C23 N3 Yb2 127.1(4)
C16 N3 Yb2 129.6(4)
C25 N4 C24 112.5(5)
C25 N4 Yb1 126.8(4)
C24 N4 Yb1 120.7(3)
N1 C1 C2 128.3(6)
N1 C1 C6 110.8(5)
C2 C1 C6 120.9(6)
C3 C2 C1 117.1(6)
C3 C2 H2A 121.5
C1 C2 H2A 121.5
C2 C3 C4 123.1(6)
C2 C3 H3 118.5
C4 C3 H3 118.5
C5 C4 C3 120.2(6)
C5 C4 H4 119.9
C3 C4 H4 119.9
C4 C5 C6 119.2(6)
C4 C5 H5 120.4
C6 C5 H5 120.4
C5 C6 C1 119.6(5)
C5 C6 C7 134.0(6)
C1 C6 C7 106.3(5)
C8 C7 C6 105.2(5)
C8 C7 C9 126.8(5)
C6 C7 C9 127.7(5)
C8 C7 Yb2 78.1(3)
C6 C7 Yb2 120.4(3)
C9 C7 Yb2 79.1(3)
C7 C8 N1 114.2(5)
C7 C8 Yb2 76.2(3)
N1 C8 Yb2 121.4(3)
C7 C8 H8 122.9
N1 C8 H8 122.9
Yb2 C8 H8 74.9
N2 C9 C7 109.1(4)
N2 C9 C35 115.4(5)
C7 C9 C35 111.4(5)
N2 C9 Yb2 36.6(2)
C7 C9 Yb2 73.0(3)
C35 C9 Yb2 126.1(4)
N2 C9 H9 106.8
C7 C9 H9 106.8
C35 C9 H9 106.8
Yb2 C9 H9 123.7
C15B C10 N2 124.4(8)
C15B C10 C15 18.1(18)
N2 C10 C15 112.3(9)
C15B C10 C11 110.4(9)
N2 C10 C11 125.1(9)
C15 C10 C11 120.8(12)
C15B C10 C11B 108.0(11)
N2 C10 C11B 115.8(8)
C15 C10 C11B 106.8(13)
C11 C10 C11B 37.1(11)
C15B C10 H10A 80.2
N2 C10 H10A 94.3
C15 C10 H10A 94.3
C11 C10 H10A 94.3
C11B C10 H10A 131.2
C15B C10 H10B 101.5
N2 C10 H10B 101.5
C15 C10 H10B 118.9
C11 C10 H10B 64.6
C11B C10 H10B 101.5
H10A C10 H10B 32.0
C14B C13 C12B 125.4(9)
C14B C13 C14 14(2)
C12B C13 C14 119.1(10)
C14B C13 C12 92.3(14)
C12B C13 C12 64.4(10)
C14 C13 C12 100.5(16)
C14B C13 H13A 125.4
C12B C13 H13A 47.3
C14 C13 H13A 111.7
C12 C13 H13A 111.7
C14B C13 H13B 105.2
C12B C13 H13B 129.0
C14 C13 H13B 111.7
C12 C13 H13B 111.7
H13A C13 H13B 109.4
C14B C13 H13C 106.0
C12B C13 H13C 106.0
C14 C13 H13C 98.1
C12 C13 H13C 161.4
H13A C13 H13C 60.4
H13B C13 H13C 60.7
C14B C13 H13D 106.0
C12B C13 H13D 106.0
C14 C13 H13D 119.6
C12 C13 H13D 64.3
H13A C13 H13D 128.6
H13B C13 H13D 47.4
H13C C13 H13D 106.3
C10 C11 C12 110.3(13)
C10 C11 H11A 109.6
C12 C11 H11A 109.6
C10 C11 H11B 109.6
C12 C11 H11B 109.6
H11A C11 H11B 108.1
C11 C12 C13 109.8(14)
C11 C12 H12A 109.7
C13 C12 H12A 109.7
C11 C12 H12B 109.7
C13 C12 H12B 109.7
H12A C12 H12B 108.2
C13 C14 C15 119.3(14)
C13 C14 H14A 107.5
C15 C14 H14A 107.5
C13 C14 H14B 107.5
C15 C14 H14B 107.5
H14A C14 H14B 107.0
C10 C15 C14 113.4(13)
C10 C15 H15A 108.9
C14 C15 H15A 108.9
C10 C15 H15B 108.9
C14 C15 H15B 108.9
H15A C15 H15B 107.7
C12B C11B C10 125.2(10)
C12B C11B H11C 106.0
C10 C11B H11C 106.0
C12B C11B H11D 106.0
C10 C11B H11D 106.0
H11C C11B H11D 106.3
C11B C12B C13 111.6(10)
C11B C12B H12C 109.3
C13 C12B H12C 109.3
C11B C12B H12D 109.3
C13 C12B H12D 109.3
H12C C12B H12D 108.0
C13 C14B C15B 113.6(11)
C13 C14B H14C 108.8
C15B C14B H14C 108.8
C13 C14B H14D 108.8
C15B C14B H14D 108.8
H14C C14B H14D 107.7
C10 C15B C14B 127.2(11)
C10 C15B H15C 105.5
C14B C15B H15C 105.5
C10 C15B H15D 105.5
C14B C15B H15D 105.5
H15C C15B H15D 106.1
N3 C16 C17 128.7(6)
N3 C16 C21 111.1(5)
C17 C16 C21 120.2(6)
C18 C17 C16 118.4(6)
C18 C17 H17 120.8
C16 C17 H17 120.8
C17 C18 C19 122.7(7)
C17 C18 H18 118.6
C19 C18 H18 118.6
C20 C19 C18 119.6(6)
C20 C19 H19 120.2
C18 C19 H19 120.2
C19 C20 C21 120.0(6)
C19 C20 H20 120.0
C21 C20 H20 120.0
C20 C21 C16 119.0(6)
C20 C21 C22 134.8(6)
C16 C21 C22 106.1(5)
C23 C22 C21 104.2(5)
C23 C22 C24 126.9(5)
C21 C22 C24 128.5(5)
C23 C22 Yb1 74.3(3)
C21 C22 Yb1 127.1(4)
C24 C22 Yb1 78.4(3)
C22 C23 N3 115.6(5)
C22 C23 Yb1 80.3(3)
N3 C23 Yb1 125.0(4)
C22 C23 H23 122.2
N3 C23 H23 122.2
Yb1 C23 H23 67.7
N4 C24 C22 109.7(5)
N4 C24 C43 116.2(5)
C22 C24 C43 109.1(5)
N4 C24 Yb1 35.7(2)
C22 C24 Yb1 74.0(3)
C43 C24 Yb1 132.2(4)
N4 C24 H24 107.2
C22 C24 H24 107.2
C43 C24 H24 107.2
Yb1 C24 H24 117.5
N4 C25 C26 114.1(5)
N4 C25 C30 109.6(5)
C26 C25 C30 107.7(5)
N4 C25 H25 108.4
C26 C25 H25 108.4
C30 C25 H25 108.4
C25 C26 C27 112.9(5)
C25 C26 H26A 109.0
C27 C26 H26A 109.0
C25 C26 H26B 109.0
C27 C26 H26B 109.0
H26A C26 H26B 107.8
C28 C27 C26 110.3(6)
C28 C27 H27A 109.6
C26 C27 H27A 109.6
C28 C27 H27B 109.6
C26 C27 H27B 109.6
H27A C27 H27B 108.1
C27 C28 C29 110.4(7)
C27 C28 H28A 109.6
C29 C28 H28A 109.6
C27 C28 H28B 109.6
C29 C28 H28B 109.6
H28A C28 H28B 108.1
C28 C29 C30 110.6(5)
C28 C29 H29A 109.5
C30 C29 H29A 109.5
C28 C29 H29B 109.5
C30 C29 H29B 109.5
H29A C29 H29B 108.1
C25 C30 C29 112.8(5)
C25 C30 H30A 109.0
C29 C30 H30A 109.0
C25 C30 H30B 109.0
C29 C30 H30B 109.0
H30A C30 H30B 107.8
Si1 C31 Yb1 134.8(3)
Si1 C31 H31A 103.5
Yb1 C31 H31A 103.5
Si1 C31 H31B 103.5
Yb1 C31 H31B 103.5
H31A C31 H31B 105.3
Si1 C32 H32A 109.5
Si1 C32 H32B 109.5
H32A C32 H32B 109.5
Si1 C32 H32C 109.5
H32A C32 H32C 109.5
H32B C32 H32C 109.5
Si1 C33 H33A 109.5
Si1 C33 H33B 109.5
H33A C33 H33B 109.5
Si1 C33 H33C 109.5
H33A C33 H33C 109.5
H33B C33 H33C 109.5
Si1 C34 H34A 109.5
Si1 C34 H34B 109.5
H34A C34 H34B 109.5
Si1 C34 H34C 109.5
H34A C34 H34C 109.5
H34B C34 H34C 109.5
C9 C35 Si3 118.8(4)
C9 C35 H35A 107.6
Si3 C35 H35A 107.6
C9 C35 H35B 107.6
Si3 C35 H35B 107.6
H35A C35 H35B 107.0
Si3 C36 H36A 109.5
Si3 C36 H36B 109.5
H36A C36 H36B 109.5
Si3 C36 H36C 109.5
H36A C36 H36C 109.5
H36B C36 H36C 109.5
Si3 C37 H37A 109.5
Si3 C37 H37B 109.5
H37A C37 H37B 109.5
Si3 C37 H37C 109.5
H37A C37 H37C 109.5
H37B C37 H37C 109.5
Si3 C38 H38A 109.5
Si3 C38 H38B 109.5
H38A C38 H38B 109.5
Si3 C38 H38C 109.5
H38A C38 H38C 109.5
H38B C38 H38C 109.5
Si4 C39 Yb2 139.4(3)
Si4 C39 H39A 102.2
Yb2 C39 H39A 102.2
Si4 C39 H39B 102.2
Yb2 C39 H39B 102.2
H39A C39 H39B 104.8
Si4 C40 H40A 109.5
Si4 C40 H40B 109.5
Si4 C40 H40C 109.5
Si4 C41 H41A 109.5
Si4 C41 H41B 109.5
Si4 C41 H41C 109.5
Si4 C42 H42A 109.5
Si4 C42 H42B 109.5
Si4 C42 H42C 109.5
Si4 C40B H40D 109.5
Si4 C40B H40E 109.5
H40D C40B H40E 109.5
Si4 C40B H40F 109.5
H40D C40B H40F 109.5
H40E C40B H40F 109.5
Si4 C41B H41D 109.5
Si4 C41B H41E 109.5
H41D C41B H41E 109.5
Si4 C41B H41F 109.5
H41D C41B H41F 109.5
H41E C41B H41F 109.5
Si4 C42B H42D 109.5
Si4 C42B H42E 109.5
H42D C42B H42E 109.5
Si4 C42B H42F 109.5
H42D C42B H42F 109.5
H42E C42B H42F 109.5
C24 C43 Si2 120.0(5)
C24 C43 H43A 107.3
Si2 C43 H43A 107.3
C24 C43 H43B 107.3
Si2 C43 H43B 107.3
H43A C43 H43B 106.9
Si2 C44 H44A 109.5
Si2 C44 H44B 109.5
H44A C44 H44B 109.5
Si2 C44 H44C 109.5
H44A C44 H44C 109.5
H44B C44 H44C 109.5
Si2 C45 H45A 109.5
Si2 C45 H45B 109.5
H45A C45 H45B 109.5
Si2 C45 H45C 109.5
H45A C45 H45C 109.5
H45B C45 H45C 109.5
Si2 C46 H46A 109.5
Si2 C46 H46B 109.5
H46A C46 H46B 109.5
Si2 C46 H46C 109.5
H46A C46 H46C 109.5
H46B C46 H46C 109.5
O1 C47 C48 107.6(7)
O1 C47 H47A 110.2
C48 C47 H47A 110.2
O1 C47 H47B 110.2
C48 C47 H47B 110.2
H47A C47 H47B 108.5
C49 C48 C47 107.5(8)
C49 C48 H48A 110.2
C47 C48 H48A 110.2
C49 C48 H48B 110.2
C47 C48 H48B 110.2
H48A C48 H48B 108.5
C48 C49 C50 109.4(8)
C48 C49 H49A 109.8
C50 C49 H49A 109.8
C48 C49 H49B 109.8
C50 C49 H49B 109.8
H49A C49 H49B 108.2
O1 C50 C49 106.8(7)
O1 C50 H50A 110.4
C49 C50 H50A 110.4
O1 C50 H50B 110.4
C49 C50 H50B 110.4
H50A C50 H50B 108.6
O2 C51 C52 104.5(7)
O2 C51 H51A 110.9
C52 C51 H51A 110.9
O2 C51 H51B 110.9
C52 C51 H51B 110.9
H51A C51 H51B 108.9
C53 C52 C51 108.0(8)
C53 C52 H52A 110.1
C51 C52 H52A 110.1
C53 C52 H52B 110.1
C51 C52 H52B 110.1
H52A C52 H52B 108.4
C52 C53 C54 104.7(8)
C52 C53 H53A 110.8
C54 C53 H53A 110.8
C52 C53 H53B 110.8
C54 C53 H53B 110.8
H53A C53 H53B 108.9
O2 C54 C53 108.0(7)
O2 C54 H54A 110.1
C53 C54 H54A 110.1
O2 C54 H54B 110.1
C53 C54 H54B 110.1
H54A C54 H54B 108.4
C55B O4 C55 6.4(18)
C55B O4 C58 106.9(15)
C55 O4 C58 102(2)
C55B O4 C58B 109.2(13)
C55 O4 C58B 104.4(14)
C58 O4 C58B 4(3)
C55B O4 Yb2 127.4(9)
C55 O4 Yb2 131.1(16)
C58 O4 Yb2 125.5(16)
C58B O4 Yb2 122.8(10)
O4 C55 C56 103.1(14)
O4 C55 H55A 111.1
C56 C55 H55A 111.1
O4 C55 H55B 111.1
C56 C55 H55B 111.1
H55A C55 H55B 109.1
C57 C56 C55 105.6(17)
C57 C56 H56A 110.6
C55 C56 H56A 110.6
C57 C56 H56B 110.6
C55 C56 H56B 110.6
H56A C56 H56B 108.7
C56 C57 C58 104.1(18)
C56 C57 H57A 110.9
C58 C57 H57A 110.9
C56 C57 H57B 110.9
C58 C57 H57B 110.9
H57A C57 H57B 108.9
O4 C58 C57 102.2(15)
O4 C58 H58A 111.3
C57 C58 H58A 111.3
O4 C58 H58B 111.3
C57 C58 H58B 111.3
H58A C58 H58B 109.2
O4 C55B C56B 109.6(11)
O4 C55B H55C 109.8
C56B C55B H55C 109.8
O4 C55B H55D 109.8
C56B C55B H55D 109.8
H55C C55B H55D 108.2
C57B C56B C55B 105.0(12)
C57B C56B H56C 110.7
C55B C56B H56C 110.7
C57B C56B H56D 110.7
C55B C56B H56D 110.7
H56C C56B H56D 108.8
C56B C57B C58B 108.9(12)
C56B C57B H57C 109.9
C58B C57B H57C 109.9
C56B C57B H57D 109.9
C58B C57B H57D 109.9
H57C C57B H57D 108.3
O4 C58B C57B 106.8(12)
O4 C58B H58C 110.4
C57B C58B H58C 110.4
O4 C58B H58D 110.4
C57B C58B H58D 110.4
H58C C58B H58D 108.6
C62 O3 C59 113(3)
C62 O3 Yb2 123(2)
C59 O3 Yb2 122(2)
O3 C59 C60 103(2)
O3 C59 H59A 111.2
C60 C59 H59A 111.2
O3 C59 H59B 111.2
C60 C59 H59B 111.2
H59A C59 H59B 109.1
C59 C60 C61 98.6(17)
C59 C60 H60A 112.0
C61 C60 H60A 112.0
C59 C60 H60B 112.0
C61 C60 H60B 112.0
H60A C60 H60B 109.7
C62 C61 C60 109(2)
C62 C61 H61A 110.0
C60 C61 H61A 110.0
C62 C61 H61B 110.0
C60 C61 H61B 110.0
H61A C61 H61B 108.4
O3 C62 C61 98(3)
O3 C62 H62A 112.2
C61 C62 H62A 112.2
O3 C62 H62B 112.2
C61 C62 H62B 112.2
H62A C62 H62B 109.8
C62B O3B C59B 105(2)
C62B O3B Yb2 137.6(14)
C59B O3B Yb2 116.4(14)
O3B C59B C60B 106.3(17)
O3B C59B H59C 110.5
C60B C59B H59C 110.5
O3B C59B H59D 110.5
C60B C59B H59D 110.5
H59C C59B H59D 108.7
C59B C60B C61B 110.6(13)
C59B C60B H60C 109.5
C61B C60B H60C 109.5
C59B C60B H60D 109.5
C61B C60B H60D 109.5
H60C C60B H60D 108.1
C62B C61B C60B 99.3(15)
C62B C61B H61C 111.9
C60B C61B H61C 111.9
C62B C61B H61D 111.9
C60B C61B H61D 111.9
H61C C61B H61D 109.6
O3B C62B C61B 111(2)
O3B C62B H62C 109.4
C61B C62B H62C 109.4
O3B C62B H62D 109.4
C61B C62B H62D 109.4
H62C C62B H62D 108.0

loop_
_geom_bond_atom_site_label_1
_geom_bond_atom_site_label_2
_geom_bond_distance
Yb1 N4 2.162(5)
Yb1 O2 2.301(4)
Yb1 N1 2.338(5)
Yb1 O1 2.358(4)
Yb1 C31 2.372(5)
Yb1 C23 3.051(5)
Yb1 C22 3.125(6)
Yb1 C24 3.185(6)
Yb2 N2 2.148(5)
Yb2 O3B 2.28(3)
Yb2 N3 2.343(5)
Yb2 O3 2.36(4)
Yb2 O4 2.375(4)
Yb2 C39 2.387(5)
Yb2 C7 3.064(5)
Yb2 C8 3.087(5)
Yb2 C9 3.147(6)
Si1 C33 1.850(7)
Si1 C31 1.853(6)
Si1 C32 1.869(7)
Si1 C34 1.875(7)
Si2 C45 1.823(9)
Si2 C46 1.841(7)
Si2 C44 1.857(9)
Si2 C43 1.865(6)
Si3 C35 1.848(6)
Si3 C37 1.853(7)
Si3 C36 1.864(9)
Si3 C38 1.868(7)
Si4 C39 1.800(5)
Si4 C42 1.871(7)
Si4 C40B 1.876(7)
Si4 C41 1.879(7)
Si4 C41B 1.889(7)
Si4 C42B 1.895(7)
Si4 C40 1.918(7)
O1 C47 1.436(7)
O1 C50 1.440(7)
O2 C54 1.435(7)
O2 C51 1.436(7)
N1 C8 1.380(6)
N1 C1 1.389(6)
N2 C10 1.420(8)
N2 C9 1.479(7)
N3 C23 1.369(6)
N3 C16 1.376(6)
N4 C25 1.475(7)
N4 C24 1.481(6)
C1 C2 1.409(7)
C1 C6 1.413(7)
C2 C3 1.369(8)
C2 H2A 0.9300
C3 C4 1.392(8)
C3 H3 0.9300
C4 C5 1.374(8)
C4 H4 0.9300
C5 C6 1.402(7)
C5 H5 0.9300
C6 C7 1.420(7)
C7 C8 1.365(7)
C7 C9 1.502(7)
C8 H8 0.9300
C9 C35 1.544(7)
C9 H9 0.9800
C10 C15B 1.407(11)
C10 C15 1.482(12)
C10 C11 1.495(12)
C10 C11B 1.526(10)
C10 H10A 0.9800
C10 H10B 0.9800
C13 C14B 1.428(11)
C13 C12B 1.505(10)
C13 C14 1.518(13)
C13 C12 1.525(12)
C13 H13A 0.9700
C13 H13B 0.9700
C13 H13C 0.9700
C13 H13D 0.9700
C11 C12 1.522(13)
C11 H11A 0.9700
C11 H11B 0.9700
C12 H12A 0.9700
C12 H12B 0.9700
C14 C15 1.518(13)
C14 H14A 0.9700
C14 H14B 0.9700
C15 H15A 0.9700
C15 H15B 0.9700
C11B C12B 1.495(11)
C11B H11C 0.9700
C11B H11D 0.9700
C12B H12C 0.9700
C12B H12D 0.9700
C14B C15B 1.458(11)
C14B H14C 0.9700
C14B H14D 0.9700
C15B H15C 0.9700
C15B H15D 0.9700
C16 C17 1.398(7)
C16 C21 1.419(7)
C17 C18 1.368(8)
C17 H17 0.9300
C18 C19 1.388(8)
C18 H18 0.9300
C19 C20 1.370(8)
C19 H19 0.9300
C20 C21 1.408(7)
C20 H20 0.9300
C21 C22 1.421(7)
C22 C23 1.361(7)
C22 C24 1.504(7)
C23 H23 0.9300
C24 C43 1.555(7)
C24 H24 0.9800
C25 C26 1.492(8)
C25 C30 1.518(8)
C25 H25 0.9800
C26 C27 1.546(8)
C26 H26A 0.9700
C26 H26B 0.9700
C27 C28 1.467(9)
C27 H27A 0.9700
C27 H27B 0.9700
C28 C29 1.500(9)
C28 H28A 0.9700
C28 H28B 0.9700
C29 C30 1.535(8)
C29 H29A 0.9700
C29 H29B 0.9700
C30 H30A 0.9700
C30 H30B 0.9700
C31 H31A 0.9700
C31 H31B 0.9700
C32 H32A 0.9600
C32 H32B 0.9600
C32 H32C 0.9600
C33 H33A 0.9600
C33 H33B 0.9600
C33 H33C 0.9600
C34 H34A 0.9600
C34 H34B 0.9600
C34 H34C 0.9600
C35 H35A 0.9700
C35 H35B 0.9700
C36 H36A 0.9600
C36 H36B 0.9600
C36 H36C 0.9600
C37 H37A 0.9600
C37 H37B 0.9600
C37 H37C 0.9600
C38 H38A 0.9600
C38 H38B 0.9600
C38 H38C 0.9600
C39 H39A 0.9700
C39 H39B 0.9700
C40 H40A 0.9600
C40 H40B 0.9600
C40 H40C 0.9600
C41 H41A 0.9600
C41 H41B 0.9600
C41 H41C 0.9600
C42 H42A 0.9600
C42 H42B 0.9600
C42 H42C 0.9600
C40B H40D 0.9600
C40B H40E 0.9600
C40B H40F 0.9600
C41B H41D 0.9600
C41B H41E 0.9600
C41B H41F 0.9600
C42B H42D 0.9600
C42B H42E 0.9600
C42B H42F 0.9600
C43 H43A 0.9700
C43 H43B 0.9700
C44 H44A 0.9600
C44 H44B 0.9600
C44 H44C 0.9600
C45 H45A 0.9600
C45 H45B 0.9600
C45 H45C 0.9600
C46 H46A 0.9600
C46 H46B 0.9600
C46 H46C 0.9600
C47 C48 1.452(10)
C47 H47A 0.9700
C47 H47B 0.9700
C48 C49 1.421(11)
C48 H48A 0.9700
C48 H48B 0.9700
C49 C50 1.441(10)
C49 H49A 0.9700
C49 H49B 0.9700
C50 H50A 0.9700
C50 H50B 0.9700
C51 C52 1.468(10)
C51 H51A 0.9700
C51 H51B 0.9700
C52 C53 1.436(11)
C52 H52A 0.9700
C52 H52B 0.9700
C53 C54 1.451(10)
C53 H53A 0.9700
C53 H53B 0.9700
C54 H54A 0.9700
C54 H54B 0.9700
O4 C55B 1.429(7)
O4 C55 1.430(8)
O4 C58 1.430(8)
O4 C58B 1.432(7)
C55 C56 1.476(12)
C55 H55A 0.9700
C55 H55B 0.9700
C56 C57 1.467(11)
C56 H56A 0.9700
C56 H56B 0.9700
C57 C58 1.475(12)
C57 H57A 0.9700
C57 H57B 0.9700
C58 H58A 0.9700
C58 H58B 0.9700
C55B C56B 1.474(12)
C55B H55C 0.9700
C55B H55D 0.9700
C56B C57B 1.470(10)
C56B H56C 0.9700
C56B H56D 0.9700
C57B C58B 1.477(12)
C57B H57C 0.9700
C57B H57D 0.9700
C58B H58C 0.9700
C58B H58D 0.9700
O3 C62 1.458(9)
O3 C59 1.462(9)
C59 C60 1.480(9)
C59 H59A 0.9700
C59 H59B 0.9700
C60 C61 1.492(9)
C60 H60A 0.9700
C60 H60B 0.9700
C61 C62 1.486(9)
C61 H61A 0.9700
C61 H61B 0.9700
C62 H62A 0.9700
C62 H62B 0.9700
O3B C62B 1.458(8)
O3B C59B 1.462(8)
C59B C60B 1.481(8)
C59B H59C 0.9700
C59B H59D 0.9700
C60B C61B 1.485(8)
C60B H60C 0.9700
C60B H60D 0.9700
C61B C62B 1.484(8)
C61B H61C 0.9700
C61B H61D 0.9700
C62B H62C 0.9700
C62B H62D 0.9700
